data_7033288
loop_
_publ_author_name
'Gneu\&s, Timo'
'Leitl, Markus J.'
'Finger, Lars H.'
'Rau, Nicholas'
'Yersin, Hartmut'
'Sundermeyer, J\"org'

_publ_section_title
;
 A new class of luminescent Cu(i) complexes with tripodal ligands - TADF
 emitters for the yellow to red color range.
;
_journal_issue 18
_journal_name_full 'Dalton transactions (Cambridge, England : 2003)'
_journal_page_first 8506
_journal_page_last 8520
_journal_paper_doi 10.1039/c4dt02631d
_journal_volume 44
_journal_year 2015
_chemical_formula_moiety ' C15 H12 Cu I N3 O P, 0.75(C2 H3 N)'
_chemical_formula_sum 'C16.5 H14.25 Cu I N3.75 O P'
_chemical_formula_weight 502.48
_chemical_name_common 'C3, CuItpypo'
_chemical_name_systematic
; 
Iodo tris(2-pyridyl)phosphineoxide copper(I)
;
_space_group_crystal_system monoclinic
_space_group_IT_number 14
_space_group_name_Hall '-P 2yn'
_space_group_name_H-M_alt 'P 1 21/n 1'
_symmetry_space_group_name_Hall '-P 2yn'
_symmetry_space_group_name_H-M 'P 1 21/n 1'
_atom_sites_solution_hydrogens geom
_atom_sites_solution_primary direct
_atom_sites_solution_secondary difmap
_audit_creation_method SHELXL-2014
_cell_angle_alpha 90
_cell_angle_beta 105.894(3)
_cell_angle_gamma 90
_cell_formula_units_Z 8
_cell_length_a 8.6959(3)
_cell_length_b 29.6332(11)
_cell_length_c 14.5579(6)
_cell_measurement_reflns_used 17620
_cell_measurement_temperature 100(2)
_cell_measurement_theta_max 27.11
_cell_measurement_theta_min 2
_cell_volume 3608.0(2)
_computing_cell_refinement
;
Stoe & Cie: X-AREA v1.56, Stoe & Cie GmbH, Darmstadt, Germany, 2011
;
_computing_data_collection
;
Stoe & Cie: X-AREA v1.56, Stoe & Cie GmbH, Darmstadt, Germany, 2011
;
_computing_data_reduction 'STOE X-RED'
_computing_molecular_graphics
;
K. Brandenburg, H. Putz: 
Diamond - Crystal and Molecular Structure Visualization v3.2i, 
Crystal Impact GbR, Bonn, Germany, 2012
;
_computing_publication_material
;
WinGX publication routines (L. Farrugia, 
J. Appl. Crystallogr. 1999, 32, 837-838.)
;
_computing_structure_refinement
;
SHELXL-2014 (G. Sheldrick, Acta Cryst. A 2008, 64, 112-122)
;
_computing_structure_solution
;
SIR97 (A. Altomare, M. C. Burla, M. Camalli, G. Cascarano, C. Giacovazzo, 
A. Guagliardi, A. G. G. Moliterni, G. Polidori, R. Spagna, 
J. Appl. Crystallogr. 1999, 32, 115-119.)
;
_diffrn_ambient_temperature 100(2)
_diffrn_detector_area_resol_mean 6.67
_diffrn_measured_fraction_theta_full 1.000
_diffrn_measured_fraction_theta_max 0.998
_diffrn_measurement_device_type 'STOE IPDS 2'
_diffrn_measurement_method 'rotation method'
_diffrn_radiation_type MoK\a
_diffrn_radiation_wavelength 0.71069
_diffrn_reflns_av_R_equivalents 0.0768
_diffrn_reflns_av_unetI/netI 0.1062
_diffrn_reflns_Laue_measured_fraction_full 1.000
_diffrn_reflns_Laue_measured_fraction_max 0.998
_diffrn_reflns_limit_h_max 10
_diffrn_reflns_limit_h_min -10
_diffrn_reflns_limit_k_max 33
_diffrn_reflns_limit_k_min -37
_diffrn_reflns_limit_l_max 18
_diffrn_reflns_limit_l_min -18
_diffrn_reflns_number 33130
_diffrn_reflns_point_group_measured_fraction_full 1.000
_diffrn_reflns_point_group_measured_fraction_max 0.998
_diffrn_reflns_theta_full 25.000
_diffrn_reflns_theta_max 26.730
_diffrn_reflns_theta_min 1.374
_exptl_absorpt_coefficient_mu 3.021
_exptl_absorpt_correction_T_max 0.9041
_exptl_absorpt_correction_T_min 0.6549
_exptl_absorpt_correction_type analytical
_exptl_absorpt_process_details
; 
 N.W. Alcock (1970). Cryst. Computing, p271
;
_exptl_crystal_colour red
_exptl_crystal_density_diffrn 1.850
_exptl_crystal_density_method 'not measured'
_exptl_crystal_description needle
_exptl_crystal_F_000 1956
_exptl_crystal_recrystallization_method 'Re-crystallisation from solvent: acetonitrile'
_exptl_crystal_size_max 0.210
_exptl_crystal_size_mid 0.040
_exptl_crystal_size_min 0.040
_refine_diff_density_max 0.804
_refine_diff_density_min -0.768
_refine_diff_density_rms 0.103
_refine_ls_extinction_method none
_refine_ls_goodness_of_fit_ref 0.689
_refine_ls_hydrogen_treatment constr
_refine_ls_matrix_type full
_refine_ls_number_parameters 453
_refine_ls_number_reflns 7632
_refine_ls_number_restraints 0
_refine_ls_restrained_S_all 0.689
_refine_ls_R_factor_all 0.0707
_refine_ls_R_factor_gt 0.0300
_refine_ls_shift/su_max 0.002
_refine_ls_shift/su_mean 0.000
_refine_ls_structure_factor_coef Fsqd
_refine_ls_weighting_details 'w=1/[\s^2^(Fo^2^)+(0.0142P)^2^] where P=(Fo^2^+2Fc^2^)/3'
_refine_ls_weighting_scheme calc
_refine_ls_wR_factor_gt 0.0451
_refine_ls_wR_factor_ref 0.0492
_reflns_Friedel_coverage 0.000
_reflns_number_gt 4265
_reflns_number_total 7632
_reflns_threshold_expression 'I > 2\s(I)'
_cod_data_source_file c4dt02631d2.cif
_cod_data_source_block tgn343
_cod_depositor_comments 'Adding full bibliography for 7033286--7033295.cif.'
_cod_original_formula_sum 'C16.50 H14.25 Cu I N3.75 O P'
_cod_database_code 7033288
_audit_contact_author 'Joerg Sundermeyer'
_shelx_space_group_comment
; 
The symmetry employed for this shelxl refinement is uniquely defined 
by the following loop, which should always be used as a source of 
symmetry information in preference to the above space-group names. 
They are only intended as comments. 
;
_shelx_estimated_absorpt_t_min 0.570
_shelx_estimated_absorpt_t_max 0.889
_shelxl_version_number 2014-3

loop_
_space_group_symop_operation_xyz
'x, y, z'
'-x+1/2, y+1/2, -z+1/2'
'-x, -y, -z'
'x-1/2, -y-1/2, z-1/2'

loop_
_atom_site_label
_atom_site_type_symbol
_atom_site_fract_x
_atom_site_fract_y
_atom_site_fract_z
_atom_site_U_iso_or_equiv
_atom_site_adp_type
_atom_site_occupancy
_atom_site_site_symmetry_order
_atom_site_calc_flag
_atom_site_refinement_flags_posn
_atom_site_refinement_flags_adp
_atom_site_refinement_flags_occupancy
_atom_site_disorder_assembly
_atom_site_disorder_group
N1 N -0.0800(4) 0.49028(12) 0.7543(2) 0.0237(8) Uani 1 1 d . . . . .
C5 C -0.1671(5) 0.45566(16) 0.7708(3) 0.0292(11) Uani 1 1 d . . . . .
H5 H -0.1172 0.4270 0.7851 0.035 Uiso 1 1 calc R U . . .
C4 C -0.3272(6) 0.45969(16) 0.7681(3) 0.0333(12) Uani 1 1 d . . . . .
H4 H -0.3848 0.4345 0.7818 0.040 Uiso 1 1 calc R U . . .
C3 C -0.4012(5) 0.50083(16) 0.7451(3) 0.0300(11) Uani 1 1 d . . . . .
H3 H -0.5114 0.5042 0.7413 0.036 Uiso 1 1 calc R U . . .
C2 C -0.3142(5) 0.53710(16) 0.7275(3) 0.0284(11) Uani 1 1 d . . . . .
H2 H -0.3631 0.5658 0.7118 0.034 Uiso 1 1 calc R U . . .
N2 N 0.1431(4) 0.52235(12) 0.6316(2) 0.0243(9) Uani 1 1 d . . . . .
C10 C 0.2116(5) 0.51058(15) 0.5629(3) 0.0267(10) Uani 1 1 d . . . . .
H10 H 0.2736 0.4837 0.5710 0.032 Uiso 1 1 calc R U . . .
C9 C 0.1957(5) 0.53588(15) 0.4810(3) 0.0284(11) Uani 1 1 d . . . . .
H9 H 0.2499 0.5273 0.4353 0.034 Uiso 1 1 calc R U . . .
C8 C 0.1003(5) 0.57365(16) 0.4666(3) 0.0293(11) Uani 1 1 d . . . . .
H8 H 0.0842 0.5908 0.4096 0.035 Uiso 1 1 calc R U . . .
C7 C 0.0282(5) 0.58634(16) 0.5365(3) 0.0257(10) Uani 1 1 d . . . . .
H7 H -0.0371 0.6125 0.5289 0.031 Uiso 1 1 calc R U . . .
N3 N 0.2287(4) 0.54142(13) 0.8432(3) 0.0305(9) Uani 1 1 d . . . . .
C15 C 0.3524(6) 0.54306(18) 0.9213(3) 0.0378(12) Uani 1 1 d . . . . .
H15 H 0.4169 0.5169 0.9383 0.045 Uiso 1 1 calc R U . . .
C14 C 0.3913(7) 0.58063(18) 0.9784(3) 0.0432(14) Uani 1 1 d . . . . .
H14 H 0.4813 0.5803 1.0329 0.052 Uiso 1 1 calc R U . . .
C13 C 0.2979(6) 0.61891(18) 0.9555(3) 0.0375(13) Uani 1 1 d . . . . .
H13 H 0.3217 0.6452 0.9942 0.045 Uiso 1 1 calc R U . . .
C12 C 0.1687(6) 0.61810(15) 0.8749(3) 0.0292(11) Uani 1 1 d . . . . .
H12 H 0.1020 0.6438 0.8572 0.035 Uiso 1 1 calc R U . . .
C26 C 0.5394(5) 0.66387(14) 0.5893(3) 0.0226(10) Uani 1 1 d . . . . .
C27 C 0.5133(5) 0.62914(16) 0.5239(3) 0.0270(10) Uani 1 1 d . . . . .
H27 H 0.4614 0.6022 0.5344 0.032 Uiso 1 1 calc R U . . .
C28 C 0.5651(6) 0.63447(17) 0.4417(3) 0.0347(12) Uani 1 1 d . . . . .
H28 H 0.5486 0.6113 0.3949 0.042 Uiso 1 1 calc R U . . .
C29 C 0.6409(5) 0.67430(17) 0.4299(3) 0.0309(11) Uani 1 1 d . . . . .
H29 H 0.6782 0.6787 0.3750 0.037 Uiso 1 1 calc R U . . .
C30 C 0.6618(5) 0.70763(17) 0.4990(3) 0.0302(11) Uani 1 1 d . . . . .
H30 H 0.7134 0.7349 0.4899 0.036 Uiso 1 1 calc R U . . .
C21 C 0.6348(5) 0.66901(15) 0.7977(3) 0.0227(9) Uani 1 1 d . . . . .
C22 C 0.6709(5) 0.63891(16) 0.8730(3) 0.0285(11) Uani 1 1 d . . . . .
H22 H 0.6117 0.6118 0.8707 0.034 Uiso 1 1 calc R U . . .
C23 C 0.7967(6) 0.64949(17) 0.9524(3) 0.0348(12) Uani 1 1 d . . . . .
H23 H 0.8237 0.6298 1.0059 0.042 Uiso 1 1 calc R U . . .
C24 C 0.8814(6) 0.68867(16) 0.9529(3) 0.0317(11) Uani 1 1 d . . . . .
H24 H 0.9682 0.6963 1.0061 0.038 Uiso 1 1 calc R U . . .
C25 C 0.8375(5) 0.71673(16) 0.8741(3) 0.0306(11) Uani 1 1 d . . . . .
H25 H 0.8968 0.7437 0.8744 0.037 Uiso 1 1 calc R U . . .
C16 C 0.3302(5) 0.70468(15) 0.6863(3) 0.0231(10) Uani 1 1 d . . . . .
C17 C 0.1717(5) 0.69745(16) 0.6850(3) 0.0263(11) Uani 1 1 d . . . . .
H17 H 0.1324 0.6677 0.6880 0.032 Uiso 1 1 calc R U . . .
C18 C 0.0722(5) 0.73439(16) 0.6792(3) 0.0279(11) Uani 1 1 d . . . . .
H18 H -0.0365 0.7304 0.6785 0.034 Uiso 1 1 calc R U . . .
C19 C 0.1331(5) 0.77722(15) 0.6744(3) 0.0274(11) Uani 1 1 d . . . . .
H19 H 0.0669 0.8031 0.6701 0.033 Uiso 1 1 calc R U . . .
C20 C 0.2922(5) 0.78170(15) 0.6760(3) 0.0266(11) Uani 1 1 d . . . . .
H20 H 0.3333 0.8111 0.6723 0.032 Uiso 1 1 calc R U . . .
C31 C 0.5733(8) 0.8013(2) 0.9170(4) 0.0576(17) Uani 1 1 d . . . . .
H31A H 0.6049 0.8032 0.8575 0.086 Uiso 1 1 calc R U . . .
H31B H 0.6688 0.8026 0.9716 0.086 Uiso 1 1 calc R U . . .
H31C H 0.5026 0.8267 0.9204 0.086 Uiso 1 1 calc R U . . .
C32 C 0.4898(6) 0.75925(19) 0.9194(3) 0.0383(13) Uani 1 1 d . . . . .
C1 C -0.1535(5) 0.53085(15) 0.7333(3) 0.0249(10) Uani 1 1 d . . . . .
C6 C 0.0540(5) 0.55988(15) 0.6175(3) 0.0232(10) Uani 1 1 d . . . . .
C11 C 0.1385(5) 0.57916(15) 0.8206(3) 0.0259(11) Uani 1 1 d . . . . .
N6 N 0.6120(4) 0.70315(12) 0.5786(2) 0.0240(9) Uani 1 1 d . . . . .
N5 N 0.7149(4) 0.70777(12) 0.7973(2) 0.0242(8) Uani 1 1 d . . . . .
N4 N 0.3911(4) 0.74635(12) 0.6826(2) 0.0234(8) Uani 1 1 d . . . . .
N7 N 0.4198(6) 0.72659(16) 0.9194(3) 0.0441(11) Uani 1 1 d . . . . .
O1 O -0.1167(3) 0.62081(10) 0.6938(2) 0.0305(7) Uani 1 1 d . . . . .
O2 O 0.3916(3) 0.61323(10) 0.6984(2) 0.0270(7) Uani 1 1 d . . . . .
P1 P -0.02996(14) 0.57751(4) 0.71404(8) 0.0248(3) Uani 1 1 d . . . . .
P2 P 0.46644(14) 0.65752(4) 0.69473(8) 0.0234(3) Uani 1 1 d . . . . .
Cu1 Cu 0.15735(6) 0.48685(2) 0.75534(4) 0.02536(13) Uani 1 1 d . . . . .
Cu2 Cu 0.62852(6) 0.75013(2) 0.68345(4) 0.02407(13) Uani 1 1 d . . . . .
I1 I 0.26200(3) 0.40786(2) 0.77178(2) 0.02743(8) Uani 1 1 d . . . . .
I2 I 0.73719(3) 0.82887(2) 0.69298(2) 0.02620(7) Uani 1 1 d . . . . .
C34 C 0.0629(19) 0.4939(5) 0.0189(9) 0.041(4) Uani 0.5 1 d . . P A -1
N8 N 0.1491(17) 0.4643(5) 0.0306(8) 0.061(3) Uani 0.5 1 d . . P A -1
C33 C -0.0442(17) 0.5320(7) 0.0011(10) 0.044(3) Uani 0.5 1 d . . P A -1
H33A H 0.0174 0.5599 0.0032 0.066 Uiso 0.5 1 calc R U P A -1
H33B H -0.1023 0.5332 0.0501 0.066 Uiso 0.5 1 calc R U P A -1
H33C H -0.1206 0.5289 -0.0620 0.066 Uiso 0.5 1 calc R U P A -1

loop_
_atom_site_aniso_label
_atom_site_aniso_U_11
_atom_site_aniso_U_22
_atom_site_aniso_U_33
_atom_site_aniso_U_23
_atom_site_aniso_U_13
_atom_site_aniso_U_12
N1 0.026(2) 0.019(2) 0.027(2) -0.0007(16) 0.0100(17) 0.0015(17)
C5 0.028(3) 0.020(3) 0.042(3) 0.000(2) 0.013(2) 0.001(2)
C4 0.032(3) 0.028(3) 0.045(3) 0.003(2) 0.018(2) 0.000(2)
C3 0.020(2) 0.031(3) 0.041(3) 0.000(2) 0.012(2) 0.004(2)
C2 0.030(3) 0.024(3) 0.033(3) -0.003(2) 0.011(2) 0.003(2)
N2 0.020(2) 0.026(2) 0.028(2) -0.0030(17) 0.0069(17) -0.0019(17)
C10 0.026(3) 0.023(2) 0.032(3) -0.005(2) 0.009(2) 0.000(2)
C9 0.030(3) 0.030(3) 0.026(3) -0.004(2) 0.009(2) -0.005(2)
C8 0.031(3) 0.030(3) 0.024(2) 0.002(2) 0.002(2) -0.007(2)
C7 0.025(2) 0.026(3) 0.024(2) -0.001(2) 0.0033(19) -0.004(2)
N3 0.030(2) 0.033(2) 0.028(2) 0.0067(18) 0.0062(19) -0.0024(19)
C15 0.039(3) 0.034(3) 0.032(3) 0.003(2) -0.004(3) -0.007(2)
C14 0.050(4) 0.049(4) 0.026(3) -0.002(3) 0.002(2) -0.011(3)
C13 0.050(3) 0.038(3) 0.028(3) -0.008(2) 0.015(3) -0.015(3)
C12 0.039(3) 0.024(3) 0.029(3) -0.002(2) 0.018(2) -0.007(2)
C26 0.022(2) 0.019(2) 0.025(2) -0.0040(19) 0.0033(19) 0.0042(19)
C27 0.024(3) 0.027(3) 0.028(3) -0.003(2) 0.004(2) -0.001(2)
C28 0.039(3) 0.039(3) 0.027(3) -0.011(2) 0.009(2) 0.002(2)
C29 0.030(3) 0.037(3) 0.027(3) 0.001(2) 0.011(2) 0.007(2)
C30 0.030(3) 0.036(3) 0.026(3) 0.002(2) 0.009(2) 0.004(2)
C21 0.022(2) 0.019(2) 0.028(2) -0.001(2) 0.0092(19) 0.003(2)
C22 0.032(3) 0.024(3) 0.030(3) -0.001(2) 0.009(2) -0.002(2)
C23 0.045(3) 0.035(3) 0.024(3) 0.006(2) 0.008(2) 0.010(3)
C24 0.030(3) 0.037(3) 0.026(3) -0.005(2) 0.004(2) 0.002(2)
C25 0.026(3) 0.030(3) 0.035(3) -0.007(2) 0.006(2) -0.004(2)
C16 0.023(3) 0.025(3) 0.021(2) -0.0011(19) 0.0051(19) 0.001(2)
C17 0.022(3) 0.031(3) 0.026(3) 0.000(2) 0.007(2) -0.005(2)
C18 0.019(2) 0.038(3) 0.028(3) 0.001(2) 0.009(2) 0.004(2)
C19 0.025(3) 0.024(3) 0.034(3) 0.001(2) 0.010(2) 0.010(2)
C20 0.031(3) 0.018(2) 0.031(3) -0.002(2) 0.009(2) 0.002(2)
C31 0.074(4) 0.055(4) 0.054(4) -0.019(3) 0.036(3) -0.018(3)
C32 0.046(3) 0.044(4) 0.032(3) -0.008(3) 0.023(3) 0.005(3)
C1 0.026(3) 0.026(3) 0.024(2) -0.0011(19) 0.009(2) 0.000(2)
C6 0.019(2) 0.021(2) 0.029(3) -0.0033(19) 0.005(2) -0.0020(19)
C11 0.029(3) 0.022(3) 0.030(3) -0.001(2) 0.013(2) -0.009(2)
N6 0.019(2) 0.025(2) 0.029(2) 0.0052(16) 0.0074(17) 0.0035(16)
N5 0.024(2) 0.024(2) 0.025(2) -0.0058(16) 0.0075(17) 0.0002(16)
N4 0.028(2) 0.019(2) 0.025(2) -0.0009(16) 0.0096(17) 0.0010(17)
N7 0.054(3) 0.042(3) 0.043(3) -0.002(2) 0.025(2) 0.007(2)
O1 0.0295(18) 0.0217(18) 0.041(2) 0.0030(14) 0.0115(15) 0.0032(14)
O2 0.0287(18) 0.0199(17) 0.0341(18) -0.0013(13) 0.0114(14) -0.0034(14)
P1 0.0266(7) 0.0198(6) 0.0286(7) 0.0004(5) 0.0086(5) 0.0007(5)
P2 0.0242(6) 0.0201(6) 0.0264(7) -0.0008(5) 0.0078(5) -0.0003(5)
Cu1 0.0245(3) 0.0213(3) 0.0307(3) 0.0021(2) 0.0082(3) 0.0007(2)
Cu2 0.0227(3) 0.0217(3) 0.0282(3) 0.0000(2) 0.0077(2) -0.0002(2)
I1 0.02409(16) 0.02123(16) 0.03681(17) 0.00231(14) 0.00808(13) 0.00163(14)
I2 0.02483(16) 0.02130(16) 0.03339(17) -0.00088(14) 0.00950(13) -0.00171(14)
C34 0.062(10) 0.038(8) 0.021(7) -0.004(6) 0.009(6) -0.016(10)
N8 0.099(11) 0.052(8) 0.034(7) 0.000(5) 0.020(7) 0.020(8)
C33 0.042(9) 0.055(10) 0.037(9) 0.002(8) 0.012(7) 0.008(8)

loop_
_atom_type_symbol
_atom_type_description
_atom_type_scat_dispersion_real
_atom_type_scat_dispersion_imag
_atom_type_scat_source
C C 0.0033 0.0016 'International Tables Vol C Tables 4.2.6.8 and 6.1.1.4'
H H 0.0000 0.0000 'International Tables Vol C Tables 4.2.6.8 and 6.1.1.4'
N N 0.0061 0.0033 'International Tables Vol C Tables 4.2.6.8 and 6.1.1.4'
O O 0.0106 0.0060 'International Tables Vol C Tables 4.2.6.8 and 6.1.1.4'
P P 0.1023 0.0942 'International Tables Vol C Tables 4.2.6.8 and 6.1.1.4'
Cu Cu 0.3201 1.2651 'International Tables Vol C Tables 4.2.6.8 and 6.1.1.4'
I I -0.4742 1.8119 'International Tables Vol C Tables 4.2.6.8 and 6.1.1.4'

loop_
_geom_angle_atom_site_label_1
_geom_angle_atom_site_label_2
_geom_angle_atom_site_label_3
_geom_angle
C5 N1 C1 117.7(4)
C5 N1 Cu1 125.2(3)
C1 N1 Cu1 117.0(3)
N1 C5 C4 122.9(4)
N1 C5 H5 118.6
C4 C5 H5 118.6
C3 C4 C5 118.8(4)
C3 C4 H4 120.6
C5 C4 H4 120.6
C4 C3 C2 119.5(4)
C4 C3 H3 120.3
C2 C3 H3 120.3
C3 C2 C1 118.6(4)
C3 C2 H2 120.7
C1 C2 H2 120.7
C6 N2 C10 117.2(4)
C6 N2 Cu1 116.9(3)
C10 N2 Cu1 125.9(3)
N2 C10 C9 122.8(4)
N2 C10 H10 118.6
C9 C10 H10 118.6
C8 C9 C10 119.1(4)
C8 C9 H9 120.4
C10 C9 H9 120.4
C9 C8 C7 118.9(4)
C9 C8 H8 120.5
C7 C8 H8 120.5
C6 C7 C8 118.2(4)
C6 C7 H7 120.9
C8 C7 H7 120.9
C15 N3 C11 117.0(4)
C15 N3 Cu1 126.6(3)
C11 N3 Cu1 116.4(3)
N3 C15 C14 123.5(5)
N3 C15 H15 118.2
C14 C15 H15 118.2
C15 C14 C13 119.2(5)
C15 C14 H14 120.4
C13 C14 H14 120.4
C14 C13 C12 118.5(5)
C14 C13 H13 120.8
C12 C13 H13 120.8
C11 C12 C13 118.8(5)
C11 C12 H12 120.6
C13 C12 H12 120.6
N6 C26 C27 123.8(4)
N6 C26 P2 117.8(3)
C27 C26 P2 118.4(3)
C26 C27 C28 118.5(4)
C26 C27 H27 120.8
C28 C27 H27 120.8
C29 C28 C27 118.5(4)
C29 C28 H28 120.7
C27 C28 H28 120.7
C28 C29 C30 119.3(4)
C28 C29 H29 120.4
C30 C29 H29 120.4
N6 C30 C29 123.0(4)
N6 C30 H30 118.5
C29 C30 H30 118.5
N5 C21 C22 123.4(4)
N5 C21 P2 117.2(3)
C22 C21 P2 119.3(3)
C21 C22 C23 118.0(4)
C21 C22 H22 121.0
C23 C22 H22 121.0
C24 C23 C22 119.5(4)
C24 C23 H23 120.3
C22 C23 H23 120.3
C23 C24 C25 118.6(5)
C23 C24 H24 120.7
C25 C24 H24 120.7
N5 C25 C24 123.2(4)
N5 C25 H25 118.4
C24 C25 H25 118.4
N4 C16 C17 122.6(4)
N4 C16 P2 116.8(3)
C17 C16 P2 120.6(3)
C18 C17 C16 118.7(4)
C18 C17 H17 120.7
C16 C17 H17 120.7
C17 C18 C19 119.1(4)
C17 C18 H18 120.4
C19 C18 H18 120.4
C20 C19 C18 118.8(4)
C20 C19 H19 120.6
C18 C19 H19 120.6
N4 C20 C19 123.0(4)
N4 C20 H20 118.5
C19 C20 H20 118.5
C32 C31 H31A 109.5
C32 C31 H31B 109.5
H31A C31 H31B 109.5
C32 C31 H31C 109.5
H31A C31 H31C 109.5
H31B C31 H31C 109.5
N7 C32 C31 177.9(6)
N1 C1 C2 122.4(4)
N1 C1 P1 116.5(3)
C2 C1 P1 121.1(4)
N2 C6 C7 123.6(4)
N2 C6 P1 117.1(3)
C7 C6 P1 119.2(3)
N3 C11 C12 123.0(5)
N3 C11 P1 117.5(3)
C12 C11 P1 119.5(4)
C30 N6 C26 117.0(4)
C30 N6 Cu2 126.9(3)
C26 N6 Cu2 116.1(2)
C25 N5 C21 117.3(4)
C25 N5 Cu2 125.7(3)
C21 N5 Cu2 116.8(3)
C20 N4 C16 117.8(4)
C20 N4 Cu2 125.3(3)
C16 N4 Cu2 116.8(3)
O1 P1 C1 113.57(19)
O1 P1 C11 113.3(2)
C1 P1 C11 105.1(2)
O1 P1 C6 112.63(19)
C1 P1 C6 106.16(19)
C11 P1 C6 105.4(2)
O2 P2 C16 113.71(19)
O2 P2 C21 113.65(19)
C16 P2 C21 106.0(2)
O2 P2 C26 112.43(18)
C16 P2 C26 103.59(19)
C21 P2 C26 106.68(19)
N3 Cu1 N2 94.48(14)
N3 Cu1 N1 95.57(14)
N2 Cu1 N1 98.53(14)
N3 Cu1 I1 129.72(11)
N2 Cu1 I1 119.68(10)
N1 Cu1 I1 112.60(10)
N6 Cu2 N5 97.00(14)
N6 Cu2 N4 95.33(14)
N5 Cu2 N4 96.67(14)
N6 Cu2 I2 128.63(10)
N5 Cu2 I2 118.42(10)
N4 Cu2 I2 114.34(10)
N8 C34 C33 177.8(14)
C34 C33 H33A 109.5
C34 C33 H33B 109.5
H33A C33 H33B 109.5
C34 C33 H33C 109.5
H33A C33 H33C 109.5
H33B C33 H33C 109.5

loop_
_geom_bond_atom_site_label_1
_geom_bond_atom_site_label_2
_geom_bond_distance
N1 C5 1.336(5)
N1 C1 1.357(5)
N1 Cu1 2.062(3)
C5 C4 1.387(6)
C5 H5 0.9500
C4 C3 1.377(6)
C4 H4 0.9500
C3 C2 1.378(6)
C3 H3 0.9500
C2 C1 1.389(6)
C2 H2 0.9500
N2 C6 1.339(5)
N2 C10 1.342(5)
N2 Cu1 2.060(3)
C10 C9 1.383(6)
C10 H10 0.9500
C9 C8 1.374(6)
C9 H9 0.9500
C8 C7 1.386(6)
C8 H8 0.9500
C7 C6 1.382(6)
C7 H7 0.9500
N3 C15 1.335(6)
N3 C11 1.354(6)
N3 Cu1 2.049(4)
C15 C14 1.375(7)
C15 H15 0.9500
C14 C13 1.382(7)
C14 H14 0.9500
C13 C12 1.385(7)
C13 H13 0.9500
C12 C11 1.382(6)
C12 H12 0.9500
C26 N6 1.353(5)
C26 C27 1.378(6)
C26 P2 1.824(4)
C27 C28 1.399(6)
C27 H27 0.9500
C28 C29 1.386(6)
C28 H28 0.9500
C29 C30 1.386(6)
C29 H29 0.9500
C30 N6 1.350(5)
C30 H30 0.9500
C21 N5 1.344(5)
C21 C22 1.381(6)
C21 P2 1.818(4)
C22 C23 1.392(7)
C22 H22 0.9500
C23 C24 1.374(6)
C23 H23 0.9500
C24 C25 1.382(6)
C24 H24 0.9500
C25 N5 1.344(6)
C25 H25 0.9500
C16 N4 1.350(5)
C16 C17 1.390(6)
C16 P2 1.814(5)
C17 C18 1.384(6)
C17 H17 0.9500
C18 C19 1.384(6)
C18 H18 0.9500
C19 C20 1.384(6)
C19 H19 0.9500
C20 N4 1.342(5)
C20 H20 0.9500
C31 C32 1.448(8)
C31 H31A 0.9800
C31 H31B 0.9800
C31 H31C 0.9800
C32 N7 1.143(6)
C1 P1 1.820(4)
C6 P1 1.829(4)
C11 P1 1.820(5)
N6 Cu2 2.042(4)
N5 Cu2 2.050(4)
N4 Cu2 2.065(3)
O1 P1 1.477(3)
O2 P2 1.473(3)
Cu1 I1 2.4990(6)
Cu2 I2 2.5068(6)
C34 N8 1.134(17)
C34 C33 1.44(2)
C33 H33A 0.9800
C33 H33B 0.9800
C33 H33C 0.9800

loop_
_geom_torsion_atom_site_label_1
_geom_torsion_atom_site_label_2
_geom_torsion_atom_site_label_3
_geom_torsion_atom_site_label_4
_geom_torsion
C1 N1 C5 C4 -0.5(6)
Cu1 N1 C5 C4 -179.1(3)
N1 C5 C4 C3 1.6(7)
C5 C4 C3 C2 -1.4(7)
C4 C3 C2 C1 0.2(7)
C6 N2 C10 C9 1.2(6)
Cu1 N2 C10 C9 179.3(3)
N2 C10 C9 C8 -2.9(7)
C10 C9 C8 C7 2.7(7)
C9 C8 C7 C6 -0.9(6)
C11 N3 C15 C14 -0.1(7)
Cu1 N3 C15 C14 -178.4(3)
N3 C15 C14 C13 0.8(7)
C15 C14 C13 C12 -0.6(7)
C14 C13 C12 C11 -0.1(6)
N6 C26 C27 C28 0.3(7)
P2 C26 C27 C28 178.2(3)
C26 C27 C28 C29 0.3(7)
C27 C28 C29 C30 -0.6(7)
C28 C29 C30 N6 0.3(7)
N5 C21 C22 C23 0.1(6)
P2 C21 C22 C23 -177.6(3)
C21 C22 C23 C24 -1.0(6)
C22 C23 C24 C25 0.6(6)
C23 C24 C25 N5 0.5(7)
N4 C16 C17 C18 0.3(6)
P2 C16 C17 C18 179.5(3)
C16 C17 C18 C19 0.4(6)
C17 C18 C19 C20 -0.3(6)
C18 C19 C20 N4 -0.4(7)
C5 N1 C1 C2 -0.8(6)
Cu1 N1 C1 C2 178.0(3)
C5 N1 C1 P1 178.6(3)
Cu1 N1 C1 P1 -2.7(4)
C3 C2 C1 N1 0.9(6)
C3 C2 C1 P1 -178.4(3)
C10 N2 C6 C7 0.7(6)
Cu1 N2 C6 C7 -177.6(3)
C10 N2 C6 P1 -176.7(3)
Cu1 N2 C6 P1 5.0(4)
C8 C7 C6 N2 -0.9(7)
C8 C7 C6 P1 176.5(3)
C15 N3 C11 C12 -0.6(6)
Cu1 N3 C11 C12 177.8(3)
C15 N3 C11 P1 179.8(3)
Cu1 N3 C11 P1 -1.8(4)
C13 C12 C11 N3 0.7(6)
C13 C12 C11 P1 -179.7(3)
C29 C30 N6 C26 0.3(6)
C29 C30 N6 Cu2 -177.9(3)
C27 C26 N6 C30 -0.6(6)
P2 C26 N6 C30 -178.5(3)
C27 C26 N6 Cu2 177.8(3)
P2 C26 N6 Cu2 -0.1(4)
C24 C25 N5 C21 -1.3(6)
C24 C25 N5 Cu2 173.8(3)
C22 C21 N5 C25 1.0(6)
P2 C21 N5 C25 178.7(3)
C22 C21 N5 Cu2 -174.6(3)
P2 C21 N5 Cu2 3.1(4)
C19 C20 N4 C16 1.0(6)
C19 C20 N4 Cu2 179.0(3)
C17 C16 N4 C20 -1.0(6)
P2 C16 N4 C20 179.8(3)
C17 C16 N4 Cu2 -179.2(3)
P2 C16 N4 Cu2 1.6(4)
N1 C1 P1 O1 -178.6(3)
C2 C1 P1 O1 0.8(4)
N1 C1 P1 C11 -54.3(4)
C2 C1 P1 C11 125.1(4)
N1 C1 P1 C6 57.1(4)
C2 C1 P1 C6 -123.5(4)
N3 C11 P1 O1 -177.9(3)
C12 C11 P1 O1 2.5(4)
N3 C11 P1 C1 57.6(3)
C12 C11 P1 C1 -122.0(3)
N3 C11 P1 C6 -54.3(3)
C12 C11 P1 C6 126.1(3)
N2 C6 P1 O1 176.1(3)
C7 C6 P1 O1 -1.4(4)
N2 C6 P1 C1 -59.0(4)
C7 C6 P1 C1 123.5(4)
N2 C6 P1 C11 52.2(4)
C7 C6 P1 C11 -125.3(4)
N4 C16 P2 O2 -180.0(3)
C17 C16 P2 O2 0.8(4)
N4 C16 P2 C21 54.5(3)
C17 C16 P2 C21 -124.8(3)
N4 C16 P2 C26 -57.6(4)
C17 C16 P2 C26 123.1(3)
N5 C21 P2 O2 176.5(3)
C22 C21 P2 O2 -5.6(4)
N5 C21 P2 C16 -57.9(3)
C22 C21 P2 C16 120.0(3)
N5 C21 P2 C26 52.1(3)
C22 C21 P2 C26 -130.1(3)
N6 C26 P2 O2 -179.5(3)
C27 C26 P2 O2 2.5(4)
N6 C26 P2 C16 57.4(4)
C27 C26 P2 C16 -120.6(4)
N6 C26 P2 C21 -54.2(4)
C27 C26 P2 C21 127.8(4)
